data_4104394
loop_
_publ_author_name
'Jorge Garc\'ia-Fortanet'
'Florian Kessler'
'Stephen L. Buchwald'

_publ_section_title
;
 Palladium-Catalyzed Asymmetric Dearomatization of Naphthalene Derivatives
;
_journal_name_full 'Journal of the American Chemical Society'
_journal_page_first 6676
_journal_page_last 6677
_journal_paper_doi 10.1021/ja9025193
_journal_volume 131
_journal_year 2009
_chemical_absolute_configuration ad
_chemical_formula_sum 'C22 H14 Cl N'
_chemical_formula_weight 327.79
_chemical_name_systematic
; 
 ? 
;
_space_group_IT_number 4
_symmetry_cell_setting monoclinic
_symmetry_space_group_name_Hall 'P 2yb'
_symmetry_space_group_name_H-M 'P 1 21 1'
_atom_sites_solution_hydrogens geom
_atom_sites_solution_primary direct
_atom_sites_solution_secondary difmap
_audit_creation_method SHELXL-97
_cell_angle_alpha 90.00
_cell_angle_beta 103.2160(10)
_cell_angle_gamma 90.00
_cell_formula_units_Z 2
_cell_length_a 7.1332(2)
_cell_length_b 9.2290(3)
_cell_length_c 13.0111(4)
_cell_measurement_reflns_used 9955
_cell_measurement_temperature 100(2)
_cell_measurement_theta_max 68.31
_cell_measurement_theta_min 3.49
_cell_volume 833.87(4)
_computing_cell_refinement 'SAINT 7.46A (Bruker-AXS, 2008)'
_computing_data_collection 'APEX2 3.0 (Bruker-AXS, 2008)'
_computing_data_reduction 'SAINT 7.46A (Bruker-AXS, 2008)'
_computing_molecular_graphics 'Bruker SHELXTL'
_computing_publication_material 'Bruker SHELXTL'
_computing_structure_refinement 'SHELXL-97 (Sheldrick, 2008)'
_computing_structure_solution 'SHELXS-97 (Sheldrick, 2008)'
_diffrn_ambient_temperature 100(2)
_diffrn_detector_area_resol_mean 8.3
_diffrn_measured_fraction_theta_full 1.000
_diffrn_measured_fraction_theta_max 1.000
_diffrn_measurement_device_type 'Bruker Smart APEX CCD'
_diffrn_measurement_method 'omega and phi scans'
_diffrn_radiation_monochromator graphite
_diffrn_radiation_source 'fine-focus sealed tube'
_diffrn_radiation_type CuK\a
_diffrn_radiation_wavelength 1.54178
_diffrn_reflns_av_R_equivalents 0.0194
_diffrn_reflns_av_sigmaI/netI 0.0215
_diffrn_reflns_limit_h_max 7
_diffrn_reflns_limit_h_min -8
_diffrn_reflns_limit_k_max 11
_diffrn_reflns_limit_k_min -11
_diffrn_reflns_limit_l_max 15
_diffrn_reflns_limit_l_min -15
_diffrn_reflns_number 14507
_diffrn_reflns_theta_full 67.69
_diffrn_reflns_theta_max 67.69
_diffrn_reflns_theta_min 3.49
_exptl_absorpt_coefficient_mu 2.015
_exptl_absorpt_correction_T_max 0.8239
_exptl_absorpt_correction_T_min 0.4996
_exptl_absorpt_correction_type multi-scan
_exptl_absorpt_process_details 'SADABS (Sheldrick, 2008)'
_exptl_crystal_colour colourless
_exptl_crystal_density_diffrn 1.306
_exptl_crystal_density_method 'not measured'
_exptl_crystal_description plate
_exptl_crystal_F_000 340
_exptl_crystal_size_max 0.40
_exptl_crystal_size_mid 0.20
_exptl_crystal_size_min 0.10
_refine_diff_density_max 0.139
_refine_diff_density_min -0.134
_refine_diff_density_rms 0.031
_refine_ls_abs_structure_details 'Flack H D (1983), Acta Cryst. A39, 876-881'
_refine_ls_abs_structure_Flack 0.054(9)
_refine_ls_extinction_method none
_refine_ls_goodness_of_fit_ref 1.038
_refine_ls_hydrogen_treatment constr
_refine_ls_matrix_type full
_refine_ls_number_parameters 217
_refine_ls_number_reflns 2864
_refine_ls_number_restraints 1
_refine_ls_restrained_S_all 1.037
_refine_ls_R_factor_all 0.0226
_refine_ls_R_factor_gt 0.0224
_refine_ls_shift/su_max 0.000
_refine_ls_shift/su_mean 0.000
_refine_ls_structure_factor_coef Fsqd
_refine_ls_weighting_details 'calc w=1/[\s^2^(Fo^2^)+(0.0334P)^2^+0.1411P] where P=(Fo^2^+2Fc^2^)/3'
_refine_ls_weighting_scheme calc
_refine_ls_wR_factor_gt 0.0594
_refine_ls_wR_factor_ref 0.0595
_reflns_number_gt 2845
_reflns_number_total 2864
_reflns_threshold_expression >2sigma(I)
_cod_data_source_file ja9025193_si_001.cif
_cod_data_source_block d08082
_cod_original_cell_volume 833.86(4)
_cod_database_code 4104394

loop_
_symmetry_equiv_pos_as_xyz
'x, y, z'
'-x, y+1/2, -z'

loop_
_atom_site_label
_atom_site_type_symbol
_atom_site_fract_x
_atom_site_fract_y
_atom_site_fract_z
_atom_site_U_iso_or_equiv
_atom_site_adp_type
_atom_site_occupancy
_atom_site_symmetry_multiplicity
_atom_site_calc_flag
_atom_site_refinement_flags
Cl1 Cl 0.41652(5) 1.33170(4) 0.60035(3) 0.03239(10) Uani 1 1 d .
N1 N 0.80996(17) 0.60692(13) 0.76904(9) 0.0230(3) Uani 1 1 d .
C1 C 0.94655(18) 0.84342(16) 0.79864(9) 0.0201(3) Uani 1 1 d .
C2 C 1.08736(19) 0.89246(16) 0.89809(11) 0.0227(3) Uani 1 1 d .
H2 H 1.2123 0.9250 0.8950 0.027 Uiso 1 1 calc R
C3 C 1.0348(2) 0.88963(15) 0.98997(11) 0.0245(3) Uani 1 1 d .
H3 H 1.1204 0.9280 1.0507 0.029 Uiso 1 1 calc R
C4 C 0.84992(19) 0.82960(17) 1.00102(10) 0.0235(3) Uani 1 1 d .
C5 C 0.7815(2) 0.84917(18) 1.09256(11) 0.0289(3) Uani 1 1 d .
H5 H 0.8511 0.9088 1.1478 0.035 Uiso 1 1 calc R
C6 C 0.6132(2) 0.78248(19) 1.10342(12) 0.0330(4) Uani 1 1 d .
H6 H 0.5680 0.7976 1.1658 0.040 Uiso 1 1 calc R
C7 C 0.5098(2) 0.69384(18) 1.02435(12) 0.0325(3) Uani 1 1 d .
H7 H 0.3953 0.6478 1.0331 0.039 Uiso 1 1 calc R
C8 C 0.5739(2) 0.67248(17) 0.93213(12) 0.0263(3) Uani 1 1 d .
H8 H 0.5037 0.6117 0.8779 0.032 Uiso 1 1 calc R
C9 C 0.74155(19) 0.74076(15) 0.91982(10) 0.0214(3) Uani 1 1 d .
C10 C 0.82234(18) 0.72185(15) 0.82677(10) 0.0199(3) Uani 1 1 d .
C11 C 0.9294(2) 0.63310(15) 0.69631(11) 0.0226(3) Uani 1 1 d .
C12 C 0.9561(2) 0.54123(17) 0.61618(11) 0.0277(3) Uani 1 1 d .
H12 H 0.8911 0.4509 0.6038 0.033 Uiso 1 1 calc R
C13 C 1.0817(2) 0.58645(18) 0.55462(12) 0.0307(3) Uani 1 1 d .
H13 H 1.1018 0.5264 0.4988 0.037 Uiso 1 1 calc R
C14 C 1.1779(2) 0.71803(19) 0.57375(12) 0.0308(3) Uani 1 1 d .
H14 H 1.2650 0.7454 0.5318 0.037 Uiso 1 1 calc R
C15 C 1.14887(19) 0.81066(17) 0.65335(11) 0.0269(3) Uani 1 1 d .
H15 H 1.2132 0.9013 0.6656 0.032 Uiso 1 1 calc R
C16 C 1.02312(19) 0.76610(16) 0.71396(11) 0.0222(3) Uani 1 1 d .
C17 C 0.81439(19) 0.96995(14) 0.74785(10) 0.0190(3) Uani 1 1 d .
C18 C 0.6565(2) 0.94136(16) 0.66451(11) 0.0228(3) Uani 1 1 d .
H18 H 0.6322 0.8450 0.6394 0.027 Uiso 1 1 calc R
C19 C 0.5354(2) 1.05204(17) 0.61821(11) 0.0241(3) Uani 1 1 d .
H19 H 0.4279 1.0321 0.5618 0.029 Uiso 1 1 calc R
C20 C 0.5727(2) 1.19202(15) 0.65504(10) 0.0228(3) Uani 1 1 d .
C21 C 0.7305(2) 1.22444(16) 0.73619(11) 0.0246(3) Uani 1 1 d .
H21 H 0.7562 1.3215 0.7596 0.029 Uiso 1 1 calc R
C22 C 0.8500(2) 1.11195(17) 0.78245(11) 0.0234(3) Uani 1 1 d .
H22 H 0.9576 1.1324 0.8386 0.028 Uiso 1 1 calc R

loop_
_atom_site_aniso_label
_atom_site_aniso_U_11
_atom_site_aniso_U_22
_atom_site_aniso_U_33
_atom_site_aniso_U_23
_atom_site_aniso_U_13
_atom_site_aniso_U_12
Cl1 0.03961(19) 0.02749(18) 0.02954(17) 0.00762(14) 0.00680(13) 0.01299(15)
N1 0.0252(6) 0.0208(6) 0.0224(6) 0.0003(5) 0.0045(5) 0.0009(5)
C1 0.0201(6) 0.0196(7) 0.0212(6) -0.0002(6) 0.0059(4) 0.0008(6)
C2 0.0191(7) 0.0200(7) 0.0277(7) 0.0010(5) 0.0025(5) 0.0010(5)
C3 0.0250(7) 0.0211(7) 0.0238(7) 0.0008(5) -0.0017(5) 0.0042(5)
C4 0.0271(6) 0.0213(7) 0.0214(6) 0.0038(6) 0.0044(5) 0.0080(6)
C5 0.0354(7) 0.0287(8) 0.0227(6) 0.0017(6) 0.0067(5) 0.0104(7)
C6 0.0396(8) 0.0381(9) 0.0255(7) 0.0076(6) 0.0163(6) 0.0136(7)
C7 0.0297(7) 0.0332(9) 0.0385(8) 0.0109(7) 0.0161(6) 0.0065(6)
C8 0.0258(7) 0.0236(7) 0.0301(7) 0.0054(6) 0.0078(6) 0.0033(6)
C9 0.0245(7) 0.0174(7) 0.0232(6) 0.0046(5) 0.0073(5) 0.0048(5)
C10 0.0195(6) 0.0175(6) 0.0214(6) 0.0023(5) 0.0020(5) 0.0016(5)
C11 0.0245(7) 0.0202(7) 0.0224(6) 0.0017(5) 0.0038(5) 0.0052(5)
C12 0.0336(8) 0.0228(7) 0.0254(7) -0.0022(6) 0.0041(6) 0.0060(6)
C13 0.0374(8) 0.0322(9) 0.0231(7) -0.0008(6) 0.0080(6) 0.0140(7)
C14 0.0293(7) 0.0367(8) 0.0292(7) 0.0052(6) 0.0125(6) 0.0098(7)
C15 0.0239(6) 0.0295(8) 0.0292(7) 0.0035(6) 0.0101(5) 0.0029(6)
C16 0.0227(6) 0.0213(7) 0.0220(6) 0.0014(5) 0.0038(5) 0.0056(5)
C17 0.0203(6) 0.0193(7) 0.0188(6) 0.0010(5) 0.0076(5) -0.0006(5)
C18 0.0252(7) 0.0195(7) 0.0239(7) -0.0015(5) 0.0058(5) -0.0009(5)
C19 0.0223(7) 0.0278(7) 0.0218(6) 0.0011(6) 0.0042(5) -0.0012(6)
C20 0.0262(7) 0.0224(7) 0.0216(7) 0.0062(5) 0.0096(5) 0.0069(6)
C21 0.0320(7) 0.0182(7) 0.0241(7) -0.0007(5) 0.0075(5) -0.0017(6)
C22 0.0252(7) 0.0223(7) 0.0217(6) -0.0014(6) 0.0033(5) -0.0014(6)

loop_
_atom_type_symbol
_atom_type_description
_atom_type_scat_dispersion_real
_atom_type_scat_dispersion_imag
_atom_type_scat_source
C C 0.0181 0.0091 'International Tables Vol C Tables 4.2.6.8 and 6.1.1.4'
H H 0.0000 0.0000 'International Tables Vol C Tables 4.2.6.8 and 6.1.1.4'
N N 0.0311 0.0180 'International Tables Vol C Tables 4.2.6.8 and 6.1.1.4'
Cl Cl 0.3639 0.7018 'International Tables Vol C Tables 4.2.6.8 and 6.1.1.4'

loop_
_geom_angle_atom_site_label_1
_geom_angle_atom_site_label_2
_geom_angle_atom_site_label_3
_geom_angle
C10 N1 C11 105.91(12)
C2 C1 C16 118.88(11)
C2 C1 C10 108.85(11)
C16 C1 C10 98.84(11)
C2 C1 C17 111.03(12)
C16 C1 C17 109.26(10)
C10 C1 C17 109.05(10)
C3 C2 C1 119.54(12)
C3 C2 H2 120.2
C1 C2 H2 120.2
C2 C3 C4 122.61(13)
C2 C3 H3 118.7
C4 C3 H3 118.7
C5 C4 C9 118.16(13)
C5 C4 C3 122.10(13)
C9 C4 C3 119.61(12)
C6 C5 C4 120.61(15)
C6 C5 H5 119.7
C4 C5 H5 119.7
C5 C6 C7 120.85(13)
C5 C6 H6 119.6
C7 C6 H6 119.6
C6 C7 C8 119.92(15)
C6 C7 H7 120.0
C8 C7 H7 120.0
C7 C8 C9 119.66(14)
C7 C8 H8 120.2
C9 C8 H8 120.2
C8 C9 C4 120.78(13)
C8 C9 C10 123.45(13)
C4 C9 C10 115.71(12)
N1 C10 C9 126.23(13)
N1 C10 C1 115.54(12)
C9 C10 C1 118.06(12)
C12 C11 C16 121.24(14)
C12 C11 N1 126.68(13)
C16 C11 N1 112.08(12)
C11 C12 C13 117.66(15)
C11 C12 H12 121.2
C13 C12 H12 121.2
C14 C13 C12 120.94(14)
C14 C13 H13 119.5
C12 C13 H13 119.5
C13 C14 C15 121.21(14)
C13 C14 H14 119.4
C15 C14 H14 119.4
C16 C15 C14 117.78(15)
C16 C15 H15 121.1
C14 C15 H15 121.1
C15 C16 C11 121.14(14)
C15 C16 C1 131.45(14)
C11 C16 C1 107.21(12)
C22 C17 C18 118.95(13)
C22 C17 C1 121.59(12)
C18 C17 C1 119.46(12)
C19 C18 C17 120.69(13)
C19 C18 H18 119.7
C17 C18 H18 119.7
C20 C19 C18 119.16(13)
C20 C19 H19 120.4
C18 C19 H19 120.4
C19 C20 C21 121.57(13)
C19 C20 Cl1 119.62(11)
C21 C20 Cl1 118.80(11)
C20 C21 C22 118.59(13)
C20 C21 H21 120.7
C22 C21 H21 120.7
C21 C22 C17 121.03(13)
C21 C22 H22 119.5
C17 C22 H22 119.5

loop_
_geom_bond_atom_site_label_1
_geom_bond_atom_site_label_2
_geom_bond_distance
Cl1 C20 1.7457(14)
N1 C10 1.2909(19)
N1 C11 1.4313(18)
C1 C2 1.5145(18)
C1 C16 1.5155(18)
C1 C10 1.5251(19)
C1 C17 1.5506(19)
C2 C3 1.332(2)
C2 H2 0.9500
C3 C4 1.467(2)
C3 H3 0.9500
C4 C5 1.3983(18)
C4 C9 1.419(2)
C5 C6 1.385(2)
C5 H5 0.9500
C6 C7 1.387(2)
C6 H6 0.9500
C7 C8 1.392(2)
C7 H7 0.9500
C8 C9 1.393(2)
C8 H8 0.9500
C9 C10 1.4654(18)
C11 C12 1.390(2)
C11 C16 1.391(2)
C12 C13 1.395(2)
C12 H12 0.9500
C13 C14 1.389(2)
C13 H13 0.9500
C14 C15 1.394(2)
C14 H14 0.9500
C15 C16 1.3853(19)
C15 H15 0.9500
C17 C22 1.390(2)
C17 C18 1.398(2)
C18 C19 1.384(2)
C18 H18 0.9500
C19 C20 1.382(2)
C19 H19 0.9500
C20 C21 1.388(2)
C21 C22 1.390(2)
C21 H21 0.9500
C22 H22 0.9500

loop_
_geom_torsion_atom_site_label_1
_geom_torsion_atom_site_label_2
_geom_torsion_atom_site_label_3
_geom_torsion_atom_site_label_4
_geom_torsion
C16 C1 C2 C3 -145.40(14)
C10 C1 C2 C3 -33.45(18)
C17 C1 C2 C3 86.60(16)
C1 C2 C3 C4 5.1(2)
C2 C3 C4 C5 -168.78(14)
C2 C3 C4 C9 15.5(2)
C9 C4 C5 C6 0.5(2)
C3 C4 C5 C6 -175.36(14)
C4 C5 C6 C7 0.6(2)
C5 C6 C7 C8 -0.8(2)
C6 C7 C8 C9 -0.2(2)
C7 C8 C9 C4 1.2(2)
C7 C8 C9 C10 178.45(13)
C5 C4 C9 C8 -1.4(2)
C3 C4 C9 C8 174.55(13)
C5 C4 C9 C10 -178.80(12)
C3 C4 C9 C10 -2.87(19)
C11 N1 C10 C9 -173.11(12)
C11 N1 C10 C1 1.92(15)
C8 C9 C10 N1 -31.0(2)
C4 C9 C10 N1 146.33(14)
C8 C9 C10 C1 154.07(13)
C4 C9 C10 C1 -28.59(17)
C2 C1 C10 N1 -129.85(13)
C16 C1 C10 N1 -5.12(15)
C17 C1 C10 N1 108.89(13)
C2 C1 C10 C9 45.61(15)
C16 C1 C10 C9 170.34(11)
C17 C1 C10 C9 -75.66(14)
C10 N1 C11 C12 -177.73(14)
C10 N1 C11 C16 2.61(15)
C16 C11 C12 C13 0.6(2)
N1 C11 C12 C13 -179.04(13)
C11 C12 C13 C14 0.7(2)
C12 C13 C14 C15 -1.5(2)
C13 C14 C15 C16 1.0(2)
C14 C15 C16 C11 0.2(2)
C14 C15 C16 C1 -173.99(14)
C12 C11 C16 C15 -1.0(2)
N1 C11 C16 C15 178.63(12)
C12 C11 C16 C1 174.43(13)
N1 C11 C16 C1 -5.90(15)
C2 C1 C16 C15 -61.7(2)
C10 C1 C16 C15 -179.02(14)
C17 C1 C16 C15 67.14(18)
C2 C1 C16 C11 123.49(13)
C10 C1 C16 C11 6.15(13)
C17 C1 C16 C11 -107.69(12)
C2 C1 C17 C22 10.11(17)
C16 C1 C17 C22 -122.93(13)
C10 C1 C17 C22 130.03(13)
C2 C1 C17 C18 -170.54(11)
C16 C1 C17 C18 56.42(16)
C10 C1 C17 C18 -50.62(15)
C22 C17 C18 C19 -1.1(2)
C1 C17 C18 C19 179.53(12)
C17 C18 C19 C20 0.3(2)
C18 C19 C20 C21 1.0(2)
C18 C19 C20 Cl1 -177.85(10)
C19 C20 C21 C22 -1.5(2)
Cl1 C20 C21 C22 177.36(11)
C20 C21 C22 C17 0.7(2)
C18 C17 C22 C21 0.6(2)
C1 C17 C22 C21 179.94(12)
